data_7157357
loop_
_publ_author_name
'Dong, Shanliang'
'Huang, Jingjing'
'Sha, Hongkai'
'Qiu, Lihua'
'Hu, Wenhao'
'Xu, Xinfang'

_publ_section_title
;
 Copper-catalyzed formal [1 + 2 + 2]-annulation of alkyne-tethered
 diazoacetates and pyridines: access to polycyclic indolizines.
;
_journal_issue 10
_journal_name_full 'Organic &amp; biomolecular chemistry'
_journal_page_first 1926
_journal_page_last 1932
_journal_paper_doi 10.1039/d0ob00222d
_journal_volume 18
_journal_year 2020
_chemical_formula_sum 'C21 H15 N O'
_chemical_formula_weight 297.34
_space_group_crystal_system monoclinic
_space_group_IT_number 14
_space_group_name_Hall '-P 2ybc'
_space_group_name_H-M_alt 'P 1 21/c 1'
_atom_sites_solution_hydrogens geom
_audit_creation_method SHELXL-2018/3
_audit_update_record
;
2019-01-09 deposited with the CCDC.	2020-02-18 downloaded from the CCDC.
;
_cell_angle_alpha 90
_cell_angle_beta 104.097(2)
_cell_angle_gamma 90
_cell_formula_units_Z 4
_cell_length_a 9.4156(5)
_cell_length_b 14.0062(6)
_cell_length_c 11.1540(6)
_cell_measurement_reflns_used 6771
_cell_measurement_temperature 120(2)
_cell_measurement_theta_max 27.38
_cell_measurement_theta_min 2.38
_cell_volume 1426.66(12)
_computing_cell_refinement 'Bruker SAINT'
_computing_data_collection 'Bruker APEX2'
_computing_data_reduction 'Bruker SAINT'
_computing_molecular_graphics 'Bruker SHELXTL'
_computing_publication_material 'Bruker SHELXTL'
_computing_structure_refinement 'SHELXL-2018/3 (Sheldrick, 2018)'
_computing_structure_solution 'SHELXT 2018/2 (Sheldrick, 2018)'
_diffrn_ambient_temperature 120(2)
_diffrn_measured_fraction_theta_full 0.997
_diffrn_measured_fraction_theta_max 0.997
_diffrn_measurement_device_type 'Bruker APEX-II CCD'
_diffrn_measurement_method '\f and \w scans'
_diffrn_radiation_type MoK\a
_diffrn_radiation_wavelength 0.71073
_diffrn_reflns_av_R_equivalents 0.0657
_diffrn_reflns_av_unetI/netI 0.0392
_diffrn_reflns_Laue_measured_fraction_full 0.997
_diffrn_reflns_Laue_measured_fraction_max 0.997
_diffrn_reflns_limit_h_max 12
_diffrn_reflns_limit_h_min -12
_diffrn_reflns_limit_k_max 18
_diffrn_reflns_limit_k_min -18
_diffrn_reflns_limit_l_max 14
_diffrn_reflns_limit_l_min -14
_diffrn_reflns_number 23104
_diffrn_reflns_point_group_measured_fraction_full 0.997
_diffrn_reflns_point_group_measured_fraction_max 0.997
_diffrn_reflns_theta_full 25.242
_diffrn_reflns_theta_max 27.511
_diffrn_reflns_theta_min 2.663
_exptl_absorpt_coefficient_mu 0.085
_exptl_absorpt_correction_T_max 0.7456
_exptl_absorpt_correction_T_min 0.5595
_exptl_absorpt_correction_type multi-scan
_exptl_absorpt_process_details
;
 SADABS-2016/2 - Bruker AXS area detector scaling and absorption correction 
;
_exptl_crystal_colour colorless
_exptl_crystal_density_diffrn 1.384
_exptl_crystal_description block
_exptl_crystal_F_000 624
_exptl_crystal_size_max 0.20
_exptl_crystal_size_mid 0.15
_exptl_crystal_size_min 0.12
_refine_diff_density_max 0.244
_refine_diff_density_min -0.204
_refine_diff_density_rms 0.047
_refine_ls_extinction_method none
_refine_ls_goodness_of_fit_ref 1.038
_refine_ls_hydrogen_treatment constr
_refine_ls_matrix_type full
_refine_ls_number_parameters 208
_refine_ls_number_reflns 3268
_refine_ls_number_restraints 0
_refine_ls_restrained_S_all 1.038
_refine_ls_R_factor_all 0.0610
_refine_ls_R_factor_gt 0.0402
_refine_ls_shift/su_max 0.000
_refine_ls_shift/su_mean 0.000
_refine_ls_structure_factor_coef Fsqd
_refine_ls_weighting_details 'w=1/[\s^2^(Fo^2^)+(0.0237P)^2^+0.9819P] where P=(Fo^2^+2Fc^2^)/3'
_refine_ls_weighting_scheme calc
_refine_ls_wR_factor_gt 0.0847
_refine_ls_wR_factor_ref 0.1001
_reflns_Friedel_coverage 0.000
_reflns_number_gt 2589
_reflns_number_total 3268
_reflns_threshold_expression 'I > 2\s(I)'
_cod_data_source_file d0ob00222d2.cif
_cod_data_source_block DSL190107C
_cod_depositor_comments 'Adding full bibliography for 7157357--7157358.cif.'
_cod_original_sg_symbol_H-M 'P 21/c'
_cod_database_code 7157357
_shelx_shelxl_version_number 2018/3
_shelx_space_group_comment
;
The symmetry employed for this shelxl refinement is uniquely defined
by the following loop, which should always be used as a source of
symmetry information in preference to the above space-group names.
They are only intended as comments.
;

loop_
_space_group_symop_operation_xyz
'x, y, z'
'-x, y+1/2, -z+1/2'
'-x, -y, -z'
'x, -y-1/2, z-1/2'

loop_
_atom_site_label
_atom_site_type_symbol
_atom_site_fract_x
_atom_site_fract_y
_atom_site_fract_z
_atom_site_U_iso_or_equiv
_atom_site_adp_type
_atom_site_occupancy
_atom_site_site_symmetry_order
_atom_site_calc_flag
_atom_site_refinement_flags_posn
_atom_site_refinement_flags_adp
_atom_site_refinement_flags_occupancy
_atom_site_disorder_assembly
_atom_site_disorder_group
O1 O 0.85276(11) 0.50726(7) 0.84200(9) 0.0232(2) Uani 1 1 d . . . . .
N1 N 0.78819(13) 0.48328(8) 0.47008(11) 0.0182(3) Uani 1 1 d . . . . .
C16 C 0.55497(15) 0.68052(10) 0.53427(13) 0.0192(3) Uani 1 1 d . . . . .
C4 C 0.71639(15) 0.53863(10) 0.63315(13) 0.0189(3) Uani 1 1 d . . . . .
C3 C 0.79806(15) 0.46821(10) 0.59448(13) 0.0183(3) Uani 1 1 d . . . . .
C1 C 0.90674(15) 0.42335(10) 0.80532(13) 0.0195(3) Uani 1 1 d . . . . .
C2 C 0.88174(15) 0.39882(10) 0.67932(13) 0.0191(3) Uani 1 1 d . . . . .
C14 C 0.69544(15) 0.56221(10) 0.43026(13) 0.0184(3) Uani 1 1 d . . . . .
C12 C 0.72274(16) 0.53595(11) 0.22353(14) 0.0225(3) Uani 1 1 d . . . . .
H12 H 0.698564 0.551555 0.138072 0.027 Uiso 1 1 calc R U . . .
C17 C 0.55682(16) 0.76016(11) 0.45892(14) 0.0224(3) Uani 1 1 d . . . . .
H17 H 0.622891 0.761658 0.406750 0.027 Uiso 1 1 calc R U . . .
C15 C 0.65120(15) 0.59819(10) 0.53322(13) 0.0183(3) Uani 1 1 d . . . . .
C13 C 0.66151(16) 0.58547(10) 0.30343(14) 0.0212(3) Uani 1 1 d . . . . .
H13 H 0.595342 0.636149 0.273396 0.025 Uiso 1 1 calc R U . . .
C9 C 0.94047(16) 0.31233(11) 0.65063(14) 0.0224(3) Uani 1 1 d . . . . .
H9 H 0.920933 0.291929 0.566980 0.027 Uiso 1 1 calc R U . . .
C6 C 0.99353(16) 0.36773(11) 0.89680(14) 0.0227(3) Uani 1 1 d . . . . .
H6 H 1.011104 0.386544 0.980972 0.027 Uiso 1 1 calc R U . . .
C21 C 0.45862(16) 0.68221(11) 0.61234(14) 0.0210(3) Uani 1 1 d . . . . .
H21 H 0.456060 0.629486 0.665353 0.025 Uiso 1 1 calc R U . . .
C11 C 0.82293(16) 0.46085(11) 0.26876(14) 0.0221(3) Uani 1 1 d . . . . .
H11 H 0.868305 0.427786 0.213660 0.027 Uiso 1 1 calc R U . . .
C20 C 0.36705(16) 0.75954(11) 0.61346(14) 0.0225(3) Uani 1 1 d . . . . .
H20 H 0.303231 0.759604 0.667597 0.027 Uiso 1 1 calc R U . . .
C10 C 0.85427(16) 0.43602(10) 0.38946(13) 0.0204(3) Uani 1 1 d . . . . .
H10 H 0.921875 0.385969 0.418872 0.024 Uiso 1 1 calc R U . . .
C19 C 0.36815(17) 0.83678(11) 0.53595(14) 0.0241(3) Uani 1 1 d . . . . .
H19 H 0.303922 0.889171 0.535460 0.029 Uiso 1 1 calc R U . . .
C18 C 0.46404(17) 0.83682(11) 0.45908(14) 0.0244(3) Uani 1 1 d . . . . .
H18 H 0.465992 0.889764 0.406263 0.029 Uiso 1 1 calc R U . . .
C5 C 0.71404(16) 0.53992(11) 0.76626(13) 0.0218(3) Uani 1 1 d . . . . .
H5A H 0.694463 0.605627 0.790760 0.026 Uiso 1 1 calc R U . . .
H5B H 0.634421 0.498077 0.779346 0.026 Uiso 1 1 calc R U . . .
C7 C 1.05503(16) 0.28405(11) 0.86500(14) 0.0244(3) Uani 1 1 d . . . . .
H7 H 1.116394 0.246187 0.927304 0.029 Uiso 1 1 calc R U . . .
C8 C 1.02668(16) 0.25598(11) 0.74234(14) 0.0243(3) Uani 1 1 d . . . . .
H8 H 1.066452 0.197891 0.720963 0.029 Uiso 1 1 calc R U . . .

loop_
_atom_site_aniso_label
_atom_site_aniso_U_11
_atom_site_aniso_U_22
_atom_site_aniso_U_33
_atom_site_aniso_U_23
_atom_site_aniso_U_13
_atom_site_aniso_U_12
O1 0.0234(5) 0.0232(6) 0.0214(5) -0.0017(4) 0.0027(4) 0.0021(4)
N1 0.0185(6) 0.0169(6) 0.0185(6) -0.0006(5) 0.0032(5) -0.0005(5)
C16 0.0167(7) 0.0178(7) 0.0213(7) -0.0020(5) 0.0015(5) -0.0014(6)
C4 0.0174(7) 0.0173(7) 0.0215(7) -0.0006(5) 0.0042(6) -0.0025(6)
C3 0.0192(7) 0.0166(7) 0.0182(7) 0.0000(5) 0.0029(5) -0.0011(5)
C1 0.0180(7) 0.0177(7) 0.0230(7) -0.0001(6) 0.0053(6) -0.0018(6)
C2 0.0178(7) 0.0175(7) 0.0218(7) 0.0012(6) 0.0043(6) -0.0019(6)
C14 0.0164(7) 0.0159(7) 0.0222(7) 0.0001(5) 0.0033(5) -0.0006(5)
C12 0.0239(7) 0.0239(8) 0.0189(7) 0.0010(6) 0.0038(6) -0.0044(6)
C17 0.0230(7) 0.0212(8) 0.0234(7) 0.0006(6) 0.0068(6) 0.0004(6)
C15 0.0165(7) 0.0163(7) 0.0216(7) 0.0001(5) 0.0037(5) -0.0016(5)
C13 0.0212(7) 0.0178(7) 0.0231(7) 0.0020(6) 0.0025(6) -0.0018(6)
C9 0.0226(7) 0.0198(7) 0.0243(7) -0.0004(6) 0.0050(6) -0.0017(6)
C6 0.0216(7) 0.0256(8) 0.0202(7) 0.0027(6) 0.0035(6) -0.0038(6)
C21 0.0199(7) 0.0209(7) 0.0214(7) -0.0002(6) 0.0031(6) -0.0022(6)
C11 0.0229(7) 0.0215(8) 0.0233(7) -0.0026(6) 0.0084(6) -0.0032(6)
C20 0.0190(7) 0.0255(8) 0.0228(7) -0.0043(6) 0.0044(6) -0.0009(6)
C10 0.0197(7) 0.0185(7) 0.0236(7) -0.0024(6) 0.0066(6) -0.0015(6)
C19 0.0216(7) 0.0227(8) 0.0260(8) -0.0042(6) 0.0023(6) 0.0042(6)
C18 0.0278(8) 0.0199(8) 0.0245(8) 0.0030(6) 0.0043(6) 0.0029(6)
C5 0.0210(7) 0.0219(7) 0.0221(7) 0.0008(6) 0.0046(6) 0.0015(6)
C7 0.0199(7) 0.0238(8) 0.0278(8) 0.0077(6) 0.0028(6) -0.0006(6)
C8 0.0221(8) 0.0194(7) 0.0312(8) 0.0026(6) 0.0059(6) 0.0016(6)

loop_
_atom_type_symbol
_atom_type_description
_atom_type_scat_dispersion_real
_atom_type_scat_dispersion_imag
_atom_type_scat_source
C C 0.0033 0.0016 'International Tables Vol C Tables 4.2.6.8 and 6.1.1.4'
H H 0.0000 0.0000 'International Tables Vol C Tables 4.2.6.8 and 6.1.1.4'
N N 0.0061 0.0033 'International Tables Vol C Tables 4.2.6.8 and 6.1.1.4'
O O 0.0106 0.0060 'International Tables Vol C Tables 4.2.6.8 and 6.1.1.4'

loop_
_geom_angle_atom_site_label_1
_geom_angle_atom_site_label_2
_geom_angle_atom_site_label_3
_geom_angle
_geom_angle_site_symmetry_1
_geom_angle_site_symmetry_3
_geom_angle_publ_flag
C1 O1 C5 116.18(11) . . ?
C10 N1 C3 130.46(13) . . ?
C10 N1 C14 120.85(12) . . ?
C3 N1 C14 108.67(11) . . ?
C17 C16 C21 117.65(13) . . ?
C17 C16 C15 121.55(13) . . ?
C21 C16 C15 120.80(13) . . ?
C3 C4 C15 110.13(13) . . ?
C3 C4 C5 117.63(13) . . ?
C15 C4 C5 132.24(13) . . ?
C4 C3 N1 107.30(12) . . ?
C4 C3 C2 122.02(13) . . ?
N1 C3 C2 130.57(13) . . ?
O1 C1 C6 117.06(13) . . ?
O1 C1 C2 121.23(13) . . ?
C6 C1 C2 121.59(14) . . ?
C9 C2 C1 117.33(13) . . ?
C9 C2 C3 127.83(13) . . ?
C1 C2 C3 114.83(13) . . ?
C15 C14 C13 134.12(14) . . ?
C15 C14 N1 107.89(12) . . ?
C13 C14 N1 117.91(13) . . ?
C13 C12 C11 119.64(14) . . ?
C18 C17 C16 121.16(14) . . ?
C14 C15 C4 105.98(12) . . ?
C14 C15 C16 126.43(13) . . ?
C4 C15 C16 127.59(13) . . ?
C12 C13 C14 120.64(14) . . ?
C8 C9 C2 121.09(14) . . ?
C1 C6 C7 119.65(14) . . ?
C20 C21 C16 121.10(14) . . ?
C10 C11 C12 120.60(14) . . ?
C21 C20 C19 120.33(14) . . ?
C11 C10 N1 120.11(14) . . ?
C20 C19 C18 119.35(14) . . ?
C17 C18 C19 120.39(14) . . ?
O1 C5 C4 110.34(12) . . ?
C8 C7 C6 119.93(14) . . ?
C7 C8 C9 120.27(14) . . ?

loop_
_geom_bond_atom_site_label_1
_geom_bond_atom_site_label_2
_geom_bond_distance
_geom_bond_site_symmetry_2
_geom_bond_publ_flag
O1 C1 1.3813(17) . ?
O1 C5 1.4462(17) . ?
N1 C10 1.3807(18) . ?
N1 C3 1.3841(18) . ?
N1 C14 1.4118(18) . ?
C16 C17 1.399(2) . ?
C16 C21 1.402(2) . ?
C16 C15 1.468(2) . ?
C4 C3 1.383(2) . ?
C4 C15 1.408(2) . ?
C4 C5 1.490(2) . ?
C3 C2 1.448(2) . ?
C1 C6 1.382(2) . ?
C1 C2 1.410(2) . ?
C2 C9 1.401(2) . ?
C14 C15 1.4069(19) . ?
C14 C13 1.410(2) . ?
C12 C13 1.363(2) . ?
C12 C11 1.421(2) . ?
C17 C18 1.384(2) . ?
C9 C8 1.387(2) . ?
C6 C7 1.391(2) . ?
C21 C20 1.386(2) . ?
C11 C10 1.352(2) . ?
C20 C19 1.386(2) . ?
C19 C18 1.388(2) . ?
C7 C8 1.386(2) . ?
